data_7051166
loop_
_publ_author_name
'Silvia M. C. S. Monteiro'
'Armando J. D. Silvestre'
'Artur M. S. Silva'
'Jos\'e A. S. Cavaleiro'
'Vitor F\'elix'
'Michael G. B. Drew'

_publ_section_title
;
 Synthesis and structural characterisation of ring B oxidised
 derivatives of dehydroabietic acid
;
_journal_issue 8
_journal_name_full 'New J. Chem.'
_journal_page_first 1091
_journal_page_last 1097
_journal_paper_doi 10.1039/b103737b
_journal_volume 25
_journal_year 2001
_chemical_formula_sum 'C20 H22 O3'
_chemical_formula_weight 310.38
_chemical_name_systematic
;
13-isopropyl-7-oxo-podocarpe-5,8,11,13-tetraen-4,6-carbolactone 12   
;
_space_group_IT_number 19
_symmetry_cell_setting orthorhombic
_symmetry_space_group_name_Hall 'P 2ac 2ab'
_symmetry_space_group_name_H-M 'P 21 21 21'
_atom_sites_solution_hydrogens geom
_atom_sites_solution_primary direct
_atom_sites_solution_secondary difmap
_audit_creation_method SHELXL-97
_cell_angle_alpha 90.00
_cell_angle_beta 90.00
_cell_angle_gamma 90.00
_cell_formula_units_Z 4
_cell_length_a 8.776(11)
_cell_length_b 10.233(16)
_cell_length_c 18.853(24)
_cell_measurement_temperature 293(2)
_cell_volume 1693(4)
_computing_structure_refinement 'SHELXL-97 (Sheldrick, 1997)'
_computing_structure_solution 'SHELXS-97 (Sheldrick, 1990)'
_diffrn_ambient_temperature 293(2)
_diffrn_measured_fraction_theta_full 0.971
_diffrn_measured_fraction_theta_max 0.971
_diffrn_radiation_monochromator graphite
_diffrn_radiation_source 'fine-focus sealed tube'
_diffrn_radiation_type MoK\a
_diffrn_radiation_wavelength 0.71073
_diffrn_reflns_av_R_equivalents 0.0674
_diffrn_reflns_av_sigmaI/netI 0.0673
_diffrn_reflns_limit_h_max 10
_diffrn_reflns_limit_h_min 0
_diffrn_reflns_limit_k_max 12
_diffrn_reflns_limit_k_min -12
_diffrn_reflns_limit_l_max 23
_diffrn_reflns_limit_l_min -23
_diffrn_reflns_number 5667
_diffrn_reflns_theta_full 26.03
_diffrn_reflns_theta_max 26.03
_diffrn_reflns_theta_min 2.16
_exptl_absorpt_coefficient_mu 0.081
_exptl_crystal_density_diffrn 1.218
_exptl_crystal_density_method 'not measured'
_exptl_crystal_F_000 664
_refine_diff_density_max 0.327
_refine_diff_density_min -0.244
_refine_diff_density_rms 0.088
_refine_ls_abs_structure_details 'Flack H D (1983), Acta Cryst. A39, 876-881'
_refine_ls_abs_structure_Flack 2(3)
_refine_ls_extinction_coef 0.015(5)
_refine_ls_extinction_expression Fc^*^=kFc[1+0.001xFc^2^\l^3^/sin(2\q)]^-1/4^
_refine_ls_extinction_method SHELXL
_refine_ls_goodness_of_fit_ref 1.155
_refine_ls_hydrogen_treatment mixed
_refine_ls_matrix_type full
_refine_ls_number_parameters 210
_refine_ls_number_reflns 3167
_refine_ls_number_restraints 0
_refine_ls_restrained_S_all 1.155
_refine_ls_R_factor_all 0.1163
_refine_ls_R_factor_gt 0.0828
_refine_ls_shift/su_max 0.000
_refine_ls_shift/su_mean 0.000
_refine_ls_structure_factor_coef Fsqd
_refine_ls_weighting_details 'w=1/[\s^2^(Fo^2^)+(0.1168P)^2^+0.4972P] where P=(Fo^2^+2Fc^2^)/3'
_refine_ls_weighting_scheme calc
_refine_ls_wR_factor_gt 0.2126
_refine_ls_wR_factor_ref 0.2296
_reflns_number_gt 2406
_reflns_number_total 3167
_reflns_threshold_expression >2sigma(I)
_cod_data_source_file b103737b.txt
_cod_data_source_block compound_12
_cod_depositor_comments
;
The following automatic conversions were performed:

'_symmetry_cell_setting' tag value 'Orthorrombic' was replaced with
'orthorhombic' value.

Automatic conversion script
Id: cif_fix_values 1646 2011-03-28 12:23:43Z adriana 

The following automatic conversions were performed:

'_refine_ls_weighting_scheme' value 'calc
w=1/[\s^2^(Fo^2^)+(0.1168P)^2^+0.4972P] where P=(Fo^2^+2Fc^2^)/3' was
changed to 'calc'. New tag '_refine_ls_weighting_details' was
created. The value of the new tag was set to
'w=1/[\s^2^(Fo^2^)+(0.1168P)^2^+0.4972P] where P=(Fo^2^+2Fc^2^)/3'.

Automatic conversion script
Id: cif_fix_values 3143 2015-03-26 13:38:13Z robertas 
;
_cod_original_sg_symbol_H-M P212121
_cod_database_code 7051166

loop_
_symmetry_equiv_pos_as_xyz
'x, y, z'
'-x, y+1/2, -z+1/2'
'x+1/2, -y+1/2, -z'
'-x+1/2, -y, z+1/2'

loop_
_atom_site_label
_atom_site_type_symbol
_atom_site_fract_x
_atom_site_fract_y
_atom_site_fract_z
_atom_site_U_iso_or_equiv
_atom_site_adp_type
_atom_site_occupancy
_atom_site_calc_flag
_atom_site_refinement_flags
_atom_site_disorder_assembly
_atom_site_disorder_group
C1 C 0.3545(5) 0.1650(5) 0.0656(3) 0.0468(11) Uani 1 d . . .
H1A H 0.2461 0.1468 0.0666 0.056 Uiso 1 calc R . .
H1B H 0.3737 0.2241 0.0264 0.056 Uiso 1 calc R . .
C2 C 0.4405(5) 0.0369(5) 0.0522(3) 0.0492(12) Uani 1 d . . .
H2A H 0.4147 -0.0254 0.0891 0.059 Uiso 1 calc R . .
H2B H 0.4081 0.0005 0.0072 0.059 Uiso 1 calc R . .
C3 C 0.6131(5) 0.0568(5) 0.0510(3) 0.0487(12) Uani 1 d . . .
H3A H 0.6401 0.1163 0.0130 0.058 Uiso 1 calc R . .
H3B H 0.6633 -0.0261 0.0422 0.058 Uiso 1 calc R . .
C4 C 0.6679(4) 0.1133(5) 0.1229(2) 0.0418(10) Uani 1 d . . .
C5 C 0.5708(4) 0.2338(4) 0.1363(2) 0.0334(9) Uani 1 d . . .
C6 C 0.6573(4) 0.3386(4) 0.1290(2) 0.0383(9) Uani 1 d . . .
C7 C 0.6041(4) 0.4731(5) 0.1243(2) 0.0437(11) Uani 1 d . . .
C8 C 0.4351(4) 0.4864(4) 0.1283(2) 0.0368(9) Uani 1 d . . .
C9 C 0.3407(4) 0.3751(4) 0.1349(2) 0.0364(9) Uani 1 d . . .
C10 C 0.4005(4) 0.2352(4) 0.1371(2) 0.0349(9) Uani 1 d . . .
C11 C 0.1825(5) 0.3978(5) 0.1390(2) 0.0419(10) Uani 1 d . . .
H11 H 0.1170 0.3270 0.1440 0.050 Uiso 1 calc R . .
C12 C 0.1226(5) 0.5216(5) 0.1357(2) 0.0433(11) Uani 1 d . . .
H12 H 0.0176 0.5323 0.1390 0.052 Uiso 1 calc R . .
C13 C 0.2156(5) 0.6330(4) 0.1274(2) 0.0415(10) Uani 1 d . . .
C14 C 0.3710(5) 0.6103(5) 0.1245(3) 0.0457(11) Uani 1 d . . .
H14 H 0.4358 0.6817 0.1197 0.055 Uiso 1 calc R . .
C15 C 0.8242(5) 0.1765(5) 0.1140(3) 0.0504(12) Uani 1 d . . .
C16 C 0.6775(6) 0.0072(6) 0.1806(3) 0.0563(13) Uani 1 d . . .
H16A H 0.7002 0.0472 0.2254 0.068 Uiso 1 calc R . .
H16B H 0.7564 -0.0539 0.1687 0.068 Uiso 1 calc R . .
H16C H 0.5817 -0.0378 0.1837 0.068 Uiso 1 calc R . .
C17 C 0.3354(5) 0.1610(4) 0.2018(2) 0.0527(12) Uani 1 d . . .
H17A H 0.3740 0.0733 0.2021 0.063 Uiso 1 calc R . .
H17B H 0.2262 0.1591 0.1988 0.063 Uiso 1 calc R . .
H17C H 0.3655 0.2047 0.2446 0.063 Uiso 1 calc R . .
C18 C 0.1486(5) 0.7693(4) 0.1241(2) 0.0567(13) Uani 1 d R . .
H18 H 0.2339 0.8295 0.1166 0.068 Uiso 1 calc R . .
C19 C 0.0741(11) 0.8082(9) 0.1936(4) 0.110(3) Uani 1 d . . .
H19A H -0.0127 0.7533 0.2021 0.132 Uiso 1 calc R . .
H19B H 0.0419 0.8978 0.1909 0.132 Uiso 1 calc R . .
H19C H 0.1460 0.7983 0.2316 0.132 Uiso 1 calc R . .
C20 C 0.0417(11) 0.7881(8) 0.0634(4) 0.113(3) Uani 1 d . . .
H20A H 0.0868 0.7537 0.0210 0.135 Uiso 1 calc R . .
H20B H 0.0216 0.8796 0.0573 0.135 Uiso 1 calc R . .
H20C H -0.0520 0.7430 0.0730 0.135 Uiso 1 calc R . .
O71 O 0.6907(4) 0.5682(4) 0.1178(2) 0.0647(11) Uani 1 d . . .
O151 O 0.9456(4) 0.1257(4) 0.1042(2) 0.0699(12) Uani 1 d . . .
O152 O 0.8118(3) 0.3108(3) 0.11726(18) 0.0489(8) Uani 1 d . . .

loop_
_atom_site_aniso_label
_atom_site_aniso_U_11
_atom_site_aniso_U_22
_atom_site_aniso_U_33
_atom_site_aniso_U_23
_atom_site_aniso_U_13
_atom_site_aniso_U_12
C1 0.032(2) 0.054(3) 0.055(3) -0.006(2) -0.0071(18) -0.006(2)
C2 0.042(2) 0.041(3) 0.064(3) -0.010(2) -0.004(2) -0.006(2)
C3 0.045(3) 0.047(3) 0.055(3) -0.007(2) 0.006(2) -0.002(2)
C4 0.031(2) 0.051(3) 0.043(2) 0.002(2) 0.0001(18) 0.0023(18)
C5 0.0247(18) 0.047(3) 0.029(2) -0.0007(19) -0.0023(14) -0.0010(16)
C6 0.0274(19) 0.047(3) 0.041(2) -0.006(2) -0.0005(16) 0.0055(17)
C7 0.033(2) 0.054(3) 0.044(3) -0.003(2) 0.0027(19) -0.009(2)
C8 0.035(2) 0.040(2) 0.036(2) 0.002(2) 0.0038(17) 0.0016(17)
C9 0.034(2) 0.043(2) 0.032(2) 0.0035(19) -0.0007(16) -0.0010(17)
C10 0.0276(19) 0.040(2) 0.038(2) 0.003(2) 0.0034(15) -0.0007(17)
C11 0.033(2) 0.045(3) 0.047(3) 0.000(2) 0.0035(18) -0.0051(19)
C12 0.032(2) 0.049(3) 0.049(3) 0.002(2) 0.0039(19) 0.0042(19)
C13 0.044(2) 0.038(3) 0.043(2) 0.002(2) 0.0048(19) 0.0051(18)
C14 0.037(2) 0.049(3) 0.052(3) 0.002(2) 0.0086(19) -0.0040(19)
C15 0.034(2) 0.057(3) 0.060(3) -0.001(2) 0.001(2) 0.005(2)
C16 0.051(3) 0.058(3) 0.061(3) 0.012(3) 0.000(2) 0.015(2)
C17 0.048(3) 0.049(3) 0.060(3) 0.012(2) 0.019(2) 0.001(2)
C18 0.044(2) 0.048(3) 0.077(3) -0.002(3) 0.005(2) 0.004(2)
C19 0.159(8) 0.095(6) 0.075(4) -0.020(4) -0.001(5) 0.055(6)
C20 0.186(8) 0.071(5) 0.081(5) 0.006(4) -0.040(5) 0.049(5)
O71 0.0393(18) 0.050(2) 0.105(3) 0.002(2) 0.0103(19) -0.0094(14)
O151 0.0292(18) 0.067(3) 0.113(3) -0.005(2) 0.0051(17) 0.0097(16)
O152 0.0259(15) 0.052(2) 0.069(2) -0.0037(16) 0.0021(13) 0.0013(13)

loop_
_atom_type_symbol
_atom_type_description
_atom_type_scat_dispersion_real
_atom_type_scat_dispersion_imag
_atom_type_scat_source
C C 0.0033 0.0016 'International Tables Vol C Tables 4.2.6.8 and 6.1.1.4'
H H 0.0000 0.0000 'International Tables Vol C Tables 4.2.6.8 and 6.1.1.4'
O O 0.0106 0.0060 'International Tables Vol C Tables 4.2.6.8 and 6.1.1.4'

loop_
_geom_angle_atom_site_label_1
_geom_angle_atom_site_label_2
_geom_angle_atom_site_label_3
_geom_angle
_geom_angle_site_symmetry_1
_geom_angle_site_symmetry_3
_geom_angle_publ_flag
C2 C1 C10 113.8(4) . . ?
C3 C2 C1 112.1(4) . . ?
C2 C3 C4 110.2(4) . . ?
C5 C4 C15 100.3(4) . . ?
C5 C4 C16 119.0(4) . . ?
C15 C4 C16 109.1(4) . . ?
C5 C4 C3 105.9(3) . . ?
C15 C4 C3 110.0(4) . . ?
C16 C4 C3 111.8(4) . . ?
C6 C5 C10 124.6(4) . . ?
C6 C5 C4 108.6(3) . . ?
C10 C5 C4 124.7(4) . . ?
C5 C6 O152 114.0(4) . . ?
C5 C6 C7 126.1(4) . . ?
O152 C6 C7 119.5(4) . . ?
O71 C7 C6 123.4(4) . . ?
O71 C7 C8 122.9(4) . . ?
C6 C7 C8 113.7(4) . . ?
C14 C8 C9 120.2(4) . . ?
C14 C8 C7 118.9(4) . . ?
C9 C8 C7 120.9(4) . . ?
C11 C9 C8 116.7(4) . . ?
C11 C9 C10 119.4(4) . . ?
C8 C9 C10 123.9(3) . . ?
C5 C10 C9 110.6(4) . . ?
C5 C10 C17 111.9(3) . . ?
C9 C10 C17 110.8(3) . . ?
C5 C10 C1 104.1(3) . . ?
C9 C10 C1 108.4(3) . . ?
C17 C10 C1 110.8(4) . . ?
C12 C11 C9 121.8(4) . . ?
C11 C12 C13 121.9(4) . . ?
C14 C13 C12 116.0(4) . . ?
C14 C13 C18 122.4(4) . . ?
C12 C13 C18 121.6(4) . . ?
C13 C14 C8 123.4(4) . . ?
O151 C15 O152 120.6(4) . . ?
O151 C15 C4 129.1(5) . . ?
O152 C15 C4 110.3(4) . . ?
C20 C18 C13 113.2(5) . . ?
C20 C18 C19 110.9(5) . . ?
C13 C18 C19 112.0(4) . . ?
C15 O152 C6 106.6(3) . . ?

loop_
_geom_bond_atom_site_label_1
_geom_bond_atom_site_label_2
_geom_bond_distance
_geom_bond_site_symmetry_2
_geom_bond_publ_flag
C1 C2 1.533(7) . ?
C1 C10 1.579(6) . ?
C2 C3 1.529(6) . ?
C3 C4 1.549(7) . ?
C4 C5 1.520(6) . ?
C4 C15 1.526(6) . ?
C4 C16 1.539(7) . ?
C5 C6 1.321(6) . ?
C5 C10 1.494(5) . ?
C6 O152 1.403(5) . ?
C6 C7 1.457(7) . ?
C7 O71 1.241(6) . ?
C7 C8 1.491(6) . ?
C8 C14 1.389(7) . ?
C8 C9 1.413(6) . ?
C9 C11 1.410(6) . ?
C9 C10 1.526(7) . ?
C10 C17 1.546(5) . ?
C11 C12 1.373(7) . ?
C12 C13 1.411(6) . ?
C13 C14 1.384(6) . ?
C13 C18 1.514(6) . ?
C15 O151 1.200(6) . ?
C15 O152 1.380(6) . ?
C18 C20 1.492(8) . ?
C18 C19 1.516(8) . ?

loop_
_cod_related_entry_id
_cod_related_entry_database
_cod_related_entry_code
1 ChemSpider 9337786
